data_4127860
loop_
_publ_author_name
'Wang, Mengbin'
'Zhou, Jiong'
'Li, Errui'
'Zhou, Yujuan'
'Li, Qing'
'Huang, Feihe'

_publ_section_title
;
 Separation of Monochlorotoluene Isomers by Nonporous Adaptive Crystals of
 Perethylated Pillar[5]arene and Pillar[6]arene.
;
_journal_issue 43
_journal_name_full 'Journal of the American Chemical Society'
_journal_page_first 17102
_journal_page_last 17106
_journal_paper_doi 10.1021/jacs.9b09988
_journal_volume 141
_journal_year 2019
_chemical_formula_sum 'C131 H164 Cl3 O20'
_chemical_formula_weight 2164.97
_space_group_IT_number 14
_space_group_name_Hall '-P 2yn'
_space_group_name_H-M_alt 'P 1 21/n 1'
_symmetry_cell_setting monoclinic
_symmetry_space_group_name_Hall '-P 2yn'
_symmetry_space_group_name_H-M 'P 1 21/n 1'
_atom_sites_solution_hydrogens geom
_atom_sites_solution_primary direct
_atom_sites_solution_secondary difmap
_audit_creation_method SHELXL-97
_cell_angle_alpha 90.00
_cell_angle_beta 95.3210(10)
_cell_angle_gamma 90.00
_cell_formula_units_Z 2
_cell_length_a 11.6711(4)
_cell_length_b 21.5510(6)
_cell_length_c 23.8501(8)
_cell_measurement_reflns_used 9913
_cell_measurement_temperature 273(2)
_cell_measurement_theta_max 26.35
_cell_measurement_theta_min 3.01
_cell_volume 5973.0(3)
_computing_structure_refinement 'SHELXL-97 (Sheldrick, 1997)'
_computing_structure_solution 'SHELXS-97 (Sheldrick, 1990)'
_diffrn_ambient_temperature 273(2)
_diffrn_measured_fraction_theta_full 0.994
_diffrn_measured_fraction_theta_max 0.994
_diffrn_measurement_device_type 'CCD area detector'
_diffrn_measurement_method 'phi and omega scans'
_diffrn_radiation_monochromator graphite
_diffrn_radiation_source 'fine-focus sealed tube'
_diffrn_radiation_type MoK\a
_diffrn_radiation_wavelength 0.71073
_diffrn_reflns_av_R_equivalents 0.0462
_diffrn_reflns_av_sigmaI/netI 0.0410
_diffrn_reflns_limit_h_max 13
_diffrn_reflns_limit_h_min -13
_diffrn_reflns_limit_k_max 25
_diffrn_reflns_limit_k_min -25
_diffrn_reflns_limit_l_max 23
_diffrn_reflns_limit_l_min -28
_diffrn_reflns_number 30634
_diffrn_reflns_theta_full 25.00
_diffrn_reflns_theta_max 25.00
_diffrn_reflns_theta_min 2.96
_exptl_absorpt_coefficient_mu 0.144
_exptl_crystal_density_diffrn 1.204
_exptl_crystal_density_method 'not measured'
_exptl_crystal_description BLOCK
_exptl_crystal_F_000 2322
_refine_diff_density_max 1.817
_refine_diff_density_min -1.516
_refine_diff_density_rms 0.062
_refine_ls_extinction_method none
_refine_ls_goodness_of_fit_ref 1.075
_refine_ls_hydrogen_treatment mixed
_refine_ls_matrix_type full
_refine_ls_number_parameters 706
_refine_ls_number_reflns 10457
_refine_ls_number_restraints 0
_refine_ls_restrained_S_all 1.075
_refine_ls_R_factor_all 0.0944
_refine_ls_R_factor_gt 0.0672
_refine_ls_shift/su_max 0.001
_refine_ls_shift/su_mean 0.000
_refine_ls_structure_factor_coef Fsqd
_refine_ls_weighting_details 'calc w=1/[\s^2^(Fo^2^)+(0.0924P)^2^+5.4516P] where P=(Fo^2^+2Fc^2^)/3'
_refine_ls_weighting_scheme calc
_refine_ls_wR_factor_gt 0.1723
_refine_ls_wR_factor_ref 0.1885
_reflns_number_gt 7689
_reflns_number_total 10457
_reflns_threshold_expression >2sigma(I)
_cod_data_source_file ja9b09988_si_002.cif
_cod_data_source_block s
_cod_depositor_comments
;
The following automatic conversions were performed:

'_symmetry_cell_setting' value 'Monoclinic' changed to 'monoclinic'
according to
/home/data/users/saulius/crontab/automatic-downloads/current/ACS/lib/dictionaries/cif_core.dic
dictionary named 'cif_core.dic' version 2.4.2 from 2011-04-26.

Automatic conversion script
Id: cif_fix_values 4973 2017-02-22 13:04:09Z antanas 
;
_cod_original_sg_symbol_H-M P2(1)/n
_cod_database_code 4127860

loop_
_symmetry_equiv_pos_as_xyz
'x, y, z'
'-x+1/2, y+1/2, -z+1/2'
'-x, -y, -z'
'x-1/2, -y-1/2, z-1/2'

loop_
_atom_site_label
_atom_site_type_symbol
_atom_site_fract_x
_atom_site_fract_y
_atom_site_fract_z
_atom_site_U_iso_or_equiv
_atom_site_adp_type
_atom_site_occupancy
_atom_site_symmetry_multiplicity
_atom_site_calc_flag
_atom_site_refinement_flags
Cl1 Cl 1.12492(14) 0.30954(7) 0.67973(8) 0.1101(5) Uani 1 1 d .
O8 O 0.33539(14) 0.45300(8) 0.56176(7) 0.0240(4) Uani 1 1 d .
O3 O 0.79360(15) 0.16121(9) 0.80906(7) 0.0259(4) Uani 1 1 d .
O7 O 0.37666(15) 0.46811(9) 0.76714(7) 0.0268(4) Uani 1 1 d .
O5 O 0.76265(14) 0.48761(9) 0.64903(7) 0.0236(4) Uani 1 1 d .
O9 O 0.30300(15) 0.22497(9) 0.51992(8) 0.0267(4) Uani 1 1 d .
O1 O 0.70674(15) 0.32785(8) 0.48593(8) 0.0257(4) Uani 1 1 d .
O2 O 0.72847(15) 0.12548(9) 0.59135(8) 0.0298(4) Uani 1 1 d .
Cl2 Cl 0.75394(15) 0.49695(10) 0.03849(8) 0.0782(5) Uani 0.50 1 d P
C8 C 0.75394(15) 0.49695(10) 0.03849(8) 0.0782(5) Uani 0.50 1 d P
H8A H 0.7927 0.4688 0.0154 0.117 Uiso 1 1 calc R
H8B H 0.7642 0.4835 0.0770 0.117 Uiso 1 1 calc R
H8C H 0.7855 0.5378 0.0355 0.117 Uiso 1 1 calc R
O10 O 0.36011(15) 0.10461(9) 0.70802(8) 0.0293(4) Uani 1 1 d .
O6 O 0.39987(15) 0.25107(9) 0.85124(9) 0.0328(5) Uani 1 1 d .
O4 O 0.79666(15) 0.39257(9) 0.86278(8) 0.0307(5) Uani 1 1 d .
C12 C 0.5344(2) 0.44750(11) 0.55288(9) 0.0170(5) Uani 1 1 d .
C13 C 0.4910(2) 0.27058(11) 0.46830(10) 0.0202(5) Uani 1 1 d .
H13A H 0.5477 0.2641 0.4416 0.024 Uiso 1 1 calc R
H13B H 0.4152 0.2682 0.4479 0.024 Uiso 1 1 calc R
C14 C 0.5951(2) 0.38642(12) 0.84348(9) 0.0197(5) Uani 1 1 d .
C15 C 0.4639(2) 0.48795(11) 0.67952(10) 0.0186(5) Uani 1 1 d .
H15 H 0.3918 0.4940 0.6603 0.022 Uiso 1 1 calc R
C16 C 0.4131(2) 0.36487(11) 0.51359(10) 0.0181(5) Uani 1 1 d .
H16 H 0.3402 0.3476 0.5068 0.022 Uiso 1 1 calc R
C17 C 0.7012(2) 0.29266(12) 0.86775(10) 0.0220(5) Uani 1 1 d .
H17 H 0.7717 0.2732 0.8767 0.026 Uiso 1 1 calc R
C18 C 0.6280(2) 0.41776(12) 0.53278(10) 0.0197(5) Uani 1 1 d .
H18 H 0.7005 0.4357 0.5385 0.024 Uiso 1 1 calc R
C19 C 0.4259(2) 0.42054(11) 0.54225(9) 0.0172(5) Uani 1 1 d .
C20 C 0.5621(2) 0.10680(11) 0.70299(10) 0.0183(5) Uani 1 1 d .
C21 C 0.5076(2) 0.33405(11) 0.49467(9) 0.0172(5) Uani 1 1 d .
C22 C 0.5029(2) 0.22010(11) 0.51296(10) 0.0181(5) Uani 1 1 d .
C23 C 0.6688(2) 0.48326(11) 0.68002(10) 0.0180(5) Uani 1 1 d .
C24 C 0.4942(2) 0.35103(12) 0.84097(10) 0.0220(5) Uani 1 1 d .
H24 H 0.4237 0.3704 0.8318 0.026 Uiso 1 1 calc R
C25 C 0.6149(2) 0.36158(11) 0.50420(10) 0.0183(5) Uani 1 1 d .
C26 C 0.5508(2) 0.50623(11) 0.58759(10) 0.0185(5) Uani 1 1 d .
H26A H 0.4858 0.5336 0.5784 0.022 Uiso 1 1 calc R
H26B H 0.6196 0.5274 0.5780 0.022 Uiso 1 1 calc R
C27 C 0.4719(2) 0.47444(11) 0.73658(10) 0.0188(5) Uani 1 1 d .
C28 C 0.6766(2) 0.47165(11) 0.73765(10) 0.0179(5) Uani 1 1 d .
H28 H 0.7487 0.4666 0.7572 0.022 Uiso 1 1 calc R
C29 C 0.6717(2) 0.12055(11) 0.72822(10) 0.0199(5) Uani 1 1 d .
H29 H 0.7353 0.1128 0.7085 0.024 Uiso 1 1 calc R
C30 C 0.4684(2) 0.11819(12) 0.73405(10) 0.0210(5) Uani 1 1 d .
C31 C 0.5292(2) 0.12942(11) 0.59848(10) 0.0194(5) Uani 1 1 d .
C32 C 0.5788(2) 0.46747(11) 0.76674(10) 0.0181(5) Uani 1 1 d .
C33 C 0.5614(2) 0.49259(11) 0.65050(10) 0.0171(5) Uani 1 1 d .
C34 C 0.4077(2) 0.19915(12) 0.53930(10) 0.0195(5) Uani 1 1 d .
C35 C 0.4848(2) 0.14156(11) 0.78828(11) 0.0228(6) Uani 1 1 d .
H35 H 0.4214 0.1473 0.8087 0.027 Uiso 1 1 calc R
C36 C 0.6097(2) 0.19533(11) 0.53007(10) 0.0211(5) Uani 1 1 d .
H36 H 0.6737 0.2086 0.5128 0.025 Uiso 1 1 calc R
C37 C 0.6019(2) 0.25742(12) 0.86395(10) 0.0202(5) Uani 1 1 d .
C38 C 0.6236(2) 0.15104(11) 0.57241(10) 0.0205(5) Uani 1 1 d .
C39 C 0.5439(2) 0.08055(11) 0.64415(10) 0.0199(5) Uani 1 1 d .
H39A H 0.4761 0.0543 0.6415 0.024 Uiso 1 1 calc R
H39B H 0.6093 0.0547 0.6375 0.024 Uiso 1 1 calc R
C40 C 0.6882(2) 0.14569(11) 0.78216(10) 0.0204(5) Uani 1 1 d .
C41 C 0.5897(2) 0.45489(11) 0.82988(10) 0.0207(5) Uani 1 1 d .
H41A H 0.6588 0.4749 0.8470 0.025 Uiso 1 1 calc R
H41B H 0.5244 0.4731 0.8462 0.025 Uiso 1 1 calc R
C42 C 0.5937(2) 0.15655(11) 0.81291(10) 0.0195(5) Uani 1 1 d .
C43 C 0.6988(2) 0.35656(12) 0.85860(10) 0.0218(5) Uani 1 1 d .
C44 C 0.4218(2) 0.15419(11) 0.58114(10) 0.0196(5) Uani 1 1 d .
H44 H 0.3578 0.1403 0.5980 0.023 Uiso 1 1 calc R
C45 C 0.6072(2) 0.18752(12) 0.87035(10) 0.0226(6) Uani 1 1 d .
H45A H 0.5463 0.1737 0.8925 0.027 Uiso 1 1 calc R
H45B H 0.6803 0.1757 0.8901 0.027 Uiso 1 1 calc R
C46 C 0.4968(2) 0.28787(12) 0.85180(10) 0.0224(5) Uani 1 1 d .
C47 C 0.8742(2) 0.47934(13) 0.67797(11) 0.0238(6) Uani 1 1 d .
H47A H 0.8805 0.4385 0.6950 0.029 Uiso 1 1 calc R
H47B H 0.8880 0.5102 0.7074 0.029 Uiso 1 1 calc R
C48 C 0.8942(2) 0.14540(13) 0.78218(11) 0.0254(6) Uani 1 1 d .
H48A H 0.8966 0.1686 0.7475 0.031 Uiso 1 1 calc R
H48B H 0.8948 0.1014 0.7735 0.031 Uiso 1 1 calc R
C49 C 0.8268(2) 0.14530(13) 0.56556(12) 0.0285(6) Uani 1 1 d .
H49A H 0.8351 0.1900 0.5683 0.034 Uiso 1 1 calc R
H49B H 0.8202 0.1337 0.5261 0.034 Uiso 1 1 calc R
C50 C 0.2252(2) 0.42347(13) 0.56072(12) 0.0289(6) Uani 1 1 d .
H50A H 0.1844 0.4396 0.5912 0.035 Uiso 1 1 calc R
H50B H 0.2360 0.3793 0.5667 0.035 Uiso 1 1 calc R
C51 C 0.9957(2) 0.16210(15) 0.82354(13) 0.0357(7) Uani 1 1 d .
H51A H 0.9954 0.2059 0.8306 0.054 Uiso 1 1 calc R
H51B H 1.0659 0.1509 0.8080 0.054 Uiso 1 1 calc R
H51C H 0.9903 0.1401 0.8582 0.054 Uiso 1 1 calc R
C52 C 0.8080(2) 0.36056(13) 0.47346(12) 0.0295(6) Uani 1 1 d .
H52A H 0.8691 0.3310 0.4690 0.035 Uiso 1 1 calc R
H52B H 0.8329 0.3875 0.5048 0.035 Uiso 1 1 calc R
C53 C 0.1021(2) 0.23951(15) 0.51669(13) 0.0356(7) Uani 1 1 d .
H53A H 0.1154 0.2835 0.5185 0.053 Uiso 1 1 calc R
H53B H 0.0343 0.2297 0.5349 0.053 Uiso 1 1 calc R
H53C H 0.0917 0.2266 0.4780 0.053 Uiso 1 1 calc R
C54 C 0.2039(2) 0.20620(14) 0.54605(12) 0.0284(6) Uani 1 1 d .
H54A H 0.2125 0.2169 0.5857 0.034 Uiso 1 1 calc R
H54B H 0.1935 0.1617 0.5427 0.034 Uiso 1 1 calc R
C55 C 0.2666(2) 0.46456(16) 0.73716(12) 0.0354(7) Uani 1 1 d .
H55A H 0.2651 0.4318 0.7093 0.043 Uiso 1 1 calc R
H55B H 0.2481 0.5035 0.7179 0.043 Uiso 1 1 calc R
C56 C 0.9597(2) 0.48639(16) 0.63510(12) 0.0361(7) Uani 1 1 d .
H56A H 0.9446 0.4558 0.6061 0.054 Uiso 1 1 calc R
H56B H 1.0361 0.4807 0.6530 0.054 Uiso 1 1 calc R
H56C H 0.9530 0.5271 0.6189 0.054 Uiso 1 1 calc R
C57 C 0.9281(2) 0.11364(16) 0.59659(14) 0.0391(7) Uani 1 1 d .
H57A H 0.9342 0.1261 0.6354 0.059 Uiso 1 1 calc R
H57B H 0.9970 0.1251 0.5801 0.059 Uiso 1 1 calc R
H57C H 0.9179 0.0695 0.5941 0.059 Uiso 1 1 calc R
C58 C 0.2887(2) 0.27757(14) 0.83736(14) 0.0365(7) Uani 1 1 d .
H58A H 0.2359 0.2452 0.8231 0.044 Uiso 1 1 calc R
H58B H 0.2934 0.3080 0.8077 0.044 Uiso 1 1 calc R
C59 C 0.1803(2) 0.45122(16) 0.77903(13) 0.0379(7) Uani 1 1 d .
H59A H 0.1962 0.4113 0.7959 0.057 Uiso 1 1 calc R
H59B H 0.1041 0.4513 0.7600 0.057 Uiso 1 1 calc R
H59C H 0.1859 0.4826 0.8078 0.057 Uiso 1 1 calc R
C60 C 0.7879(3) 0.39893(15) 0.42071(14) 0.0422(8) Uani 1 1 d .
H60A H 0.7603 0.3727 0.3898 0.063 Uiso 1 1 calc R
H60B H 0.8587 0.4181 0.4127 0.063 Uiso 1 1 calc R
H60C H 0.7317 0.4304 0.4260 0.063 Uiso 1 1 calc R
C61 C 0.4540(3) 0.45876(15) -0.03951(13) 0.0450(9) Uani 1 1 d .
H61 H 0.4230 0.4305 -0.0663 0.054 Uiso 1 1 calc R
C62 C 0.5700(3) 0.45702(16) -0.02264(13) 0.0456(8) Uani 1 1 d .
H62 H 0.6167 0.4280 -0.0382 0.055 Uiso 1 1 calc R
C63 C 0.1537(3) 0.43394(16) 0.50566(15) 0.0448(8) Uani 1 1 d .
H63A H 0.1428 0.4777 0.4996 0.067 Uiso 1 1 calc R
H63B H 0.0802 0.4142 0.5068 0.067 Uiso 1 1 calc R
H63C H 0.1925 0.4166 0.4755 0.067 Uiso 1 1 calc R
C64 C 0.1611(2) 0.12146(18) 0.69030(14) 0.0445(8) Uani 1 1 d .
H64A H 0.1730 0.1346 0.6528 0.067 Uiso 1 1 calc R
H64B H 0.0966 0.1433 0.7029 0.067 Uiso 1 1 calc R
H64C H 0.1460 0.0777 0.6903 0.067 Uiso 1 1 calc R
C65 C 0.8930(3) 0.36959(15) 0.89767(15) 0.0430(8) Uani 1 1 d .
H65A H 0.9297 0.3364 0.8785 0.052 Uiso 1 1 calc R
H65B H 0.8678 0.3531 0.9323 0.052 Uiso 1 1 calc R
C66 C 0.6172(3) 0.49821(16) 0.01731(13) 0.0456(8) Uani 1 1 d .
C67 C 0.2658(3) 0.13506(19) 0.72867(15) 0.0500(9) Uani 1 1 d .
H67A H 0.2795 0.1794 0.7303 0.060 Uiso 1 1 calc R
H67B H 0.2555 0.1206 0.7664 0.060 Uiso 1 1 calc R
C68 C 0.2425(3) 0.30789(16) 0.88641(17) 0.0526(10) Uani 1 1 d .
H68A H 0.2416 0.2786 0.9167 0.079 Uiso 1 1 calc R
H68B H 0.1656 0.3222 0.8759 0.079 Uiso 1 1 calc R
H68C H 0.2904 0.3425 0.8984 0.079 Uiso 1 1 calc R
C69 C 0.9758(3) 0.42108(17) 0.91051(19) 0.0583(11) Uani 1 1 d .
H69A H 1.0009 0.4369 0.8761 0.087 Uiso 1 1 calc R
H69B H 1.0410 0.4060 0.9341 0.087 Uiso 1 1 calc R
H69C H 0.9390 0.4536 0.9297 0.087 Uiso 1 1 calc R
C70 C 0.7869(4) 0.30704(17) 0.63028(15) 0.0591(11) Uani 1 1 d .
H70 H 0.7419 0.3086 0.5960 0.071 Uiso 1 1 calc R
C71 C 0.7340(5) 0.30335(16) 0.67980(19) 0.0678(12) Uani 1 1 d .
C72 C 0.8089(6) 0.30219(19) 0.73057(17) 0.0814(17) Uani 1 1 d .
H72 H 0.7781 0.3000 0.7651 0.098 Uiso 1 1 calc R
C73 C 0.9745(4) 0.30726(17) 0.67960(17) 0.0615(11) Uani 1 1 d .
C74 C 0.9054(4) 0.30846(19) 0.63104(17) 0.0633(11) Uani 1 1 d .
H74 H 0.9385 0.3103 0.5971 0.076 Uiso 1 1 calc R
C75 C 0.9279(5) 0.3043(2) 0.72874(19) 0.0766(14) Uani 1 1 d .
H75 H 0.9757 0.3037 0.7622 0.092 Uiso 1 1 calc R
C76 C 0.6058(5) 0.3014(2) 0.6781(3) 0.113(2) Uani 1 1 d .
H76A H 0.5781 0.3404 0.6908 0.170 Uiso 1 1 calc R
H76B H 0.5834 0.2688 0.7022 0.170 Uiso 1 1 calc R
H76C H 0.5737 0.2938 0.6403 0.170 Uiso 1 1 calc R

loop_
_atom_site_aniso_label
_atom_site_aniso_U_11
_atom_site_aniso_U_22
_atom_site_aniso_U_33
_atom_site_aniso_U_23
_atom_site_aniso_U_13
_atom_site_aniso_U_12
Cl1 0.1010(11) 0.0789(9) 0.1462(15) -0.0296(9) -0.0102(10) 0.0018(8)
O8 0.0170(9) 0.0269(10) 0.0283(10) -0.0071(8) 0.0038(7) 0.0009(7)
O3 0.0200(9) 0.0352(11) 0.0225(9) -0.0055(8) 0.0015(7) -0.0009(8)
O7 0.0202(9) 0.0417(11) 0.0191(9) 0.0021(8) 0.0054(7) 0.0032(8)
O5 0.0178(9) 0.0350(10) 0.0182(9) 0.0021(8) 0.0021(7) -0.0006(8)
O9 0.0182(9) 0.0344(11) 0.0275(10) 0.0111(8) 0.0032(7) 0.0001(8)
O1 0.0221(9) 0.0239(9) 0.0328(10) -0.0014(8) 0.0120(8) 0.0020(8)
O2 0.0206(9) 0.0382(11) 0.0312(10) 0.0126(9) 0.0057(8) 0.0039(8)
Cl2 0.0553(10) 0.0983(14) 0.0792(12) 0.0079(10) -0.0033(9) -0.0137(10)
C8 0.0553(10) 0.0983(14) 0.0792(12) 0.0079(10) -0.0033(9) -0.0137(10)
O10 0.0179(9) 0.0384(11) 0.0316(11) -0.0057(9) 0.0017(8) -0.0011(8)
O6 0.0216(10) 0.0263(10) 0.0517(13) 0.0021(9) 0.0107(9) 0.0007(8)
O4 0.0232(10) 0.0264(10) 0.0406(12) 0.0101(9) -0.0064(8) -0.0014(8)
C12 0.0217(12) 0.0171(12) 0.0118(11) 0.0041(9) 0.0000(9) -0.0005(10)
C13 0.0228(13) 0.0224(13) 0.0156(12) -0.0014(10) 0.0029(10) -0.0013(11)
C14 0.0281(14) 0.0228(13) 0.0084(11) -0.0004(10) 0.0022(10) 0.0029(11)
C15 0.0175(12) 0.0208(12) 0.0171(12) -0.0004(10) -0.0011(9) 0.0010(10)
C16 0.0170(12) 0.0221(13) 0.0151(12) 0.0017(10) 0.0001(9) -0.0019(10)
C17 0.0239(13) 0.0255(13) 0.0160(12) 0.0014(10) -0.0014(10) 0.0059(11)
C18 0.0171(12) 0.0262(13) 0.0156(12) 0.0034(10) 0.0010(9) -0.0027(10)
C19 0.0180(12) 0.0218(12) 0.0120(11) 0.0022(9) 0.0018(9) 0.0032(10)
C20 0.0220(13) 0.0149(12) 0.0184(12) 0.0061(10) 0.0031(10) 0.0013(10)
C21 0.0220(12) 0.0187(12) 0.0110(11) 0.0035(9) 0.0022(9) -0.0008(10)
C22 0.0240(13) 0.0174(12) 0.0127(11) -0.0032(9) 0.0010(9) -0.0022(10)
C23 0.0209(13) 0.0152(12) 0.0182(12) -0.0003(10) 0.0040(10) -0.0001(10)
C24 0.0205(13) 0.0269(14) 0.0191(13) -0.0018(10) 0.0036(10) 0.0044(11)
C25 0.0205(12) 0.0201(12) 0.0150(12) 0.0036(10) 0.0052(9) 0.0046(10)
C26 0.0202(12) 0.0200(13) 0.0150(12) 0.0020(10) 0.0000(9) 0.0000(10)
C27 0.0206(13) 0.0174(12) 0.0190(12) 0.0007(10) 0.0056(10) 0.0031(10)
C28 0.0172(12) 0.0190(12) 0.0168(12) -0.0012(10) -0.0025(9) 0.0015(10)
C29 0.0216(13) 0.0192(12) 0.0199(13) 0.0035(10) 0.0063(10) 0.0026(10)
C30 0.0206(13) 0.0208(13) 0.0211(13) 0.0027(10) 0.0000(10) -0.0002(10)
C31 0.0242(13) 0.0168(12) 0.0171(12) -0.0040(10) 0.0015(10) -0.0025(10)
C32 0.0242(13) 0.0136(11) 0.0163(12) -0.0006(9) 0.0003(10) 0.0012(10)
C33 0.0215(12) 0.0139(11) 0.0158(12) -0.0016(9) 0.0007(9) 0.0004(10)
C34 0.0212(13) 0.0216(13) 0.0153(12) -0.0025(10) -0.0003(10) -0.0004(10)
C35 0.0258(14) 0.0200(13) 0.0236(13) 0.0033(11) 0.0078(11) 0.0024(11)
C36 0.0240(13) 0.0216(13) 0.0184(12) -0.0003(10) 0.0060(10) -0.0018(11)
C37 0.0269(13) 0.0223(13) 0.0119(11) 0.0012(10) 0.0041(10) 0.0031(11)
C38 0.0203(13) 0.0217(13) 0.0196(12) -0.0011(10) 0.0027(10) 0.0017(11)
C39 0.0237(13) 0.0169(12) 0.0194(12) 0.0002(10) 0.0030(10) -0.0013(10)
C40 0.0223(13) 0.0182(12) 0.0202(13) 0.0014(10) 0.0001(10) -0.0002(10)
C41 0.0255(13) 0.0217(13) 0.0146(12) -0.0011(10) 0.0006(10) 0.0019(11)
C42 0.0255(13) 0.0152(12) 0.0179(12) 0.0034(10) 0.0032(10) 0.0016(10)
C43 0.0257(13) 0.0252(13) 0.0138(12) 0.0008(10) -0.0015(10) -0.0029(11)
C44 0.0218(13) 0.0202(13) 0.0171(12) -0.0008(10) 0.0038(10) -0.0035(10)
C45 0.0257(13) 0.0255(14) 0.0169(12) 0.0026(10) 0.0027(10) 0.0028(11)
C46 0.0251(13) 0.0235(13) 0.0194(13) -0.0018(10) 0.0066(10) -0.0002(11)
C47 0.0188(13) 0.0304(14) 0.0219(13) 0.0004(11) 0.0011(10) 0.0033(11)
C48 0.0217(13) 0.0276(14) 0.0272(14) -0.0034(11) 0.0029(11) 0.0003(11)
C49 0.0229(14) 0.0301(15) 0.0339(15) 0.0063(12) 0.0092(11) 0.0030(12)
C50 0.0185(13) 0.0333(15) 0.0367(16) -0.0056(12) 0.0120(11) -0.0030(12)
C51 0.0264(15) 0.0433(18) 0.0366(17) -0.0071(14) -0.0018(12) -0.0029(13)
C52 0.0156(13) 0.0322(15) 0.0415(17) -0.0082(13) 0.0073(11) -0.0017(11)
C53 0.0242(15) 0.0501(19) 0.0333(16) 0.0098(14) 0.0071(12) 0.0029(13)
C54 0.0245(14) 0.0343(15) 0.0275(14) 0.0057(12) 0.0093(11) -0.0015(12)
C55 0.0218(14) 0.056(2) 0.0286(15) 0.0093(14) 0.0043(11) -0.0004(13)
C56 0.0214(14) 0.056(2) 0.0308(16) -0.0002(14) 0.0045(12) 0.0008(14)
C57 0.0262(15) 0.0491(19) 0.0426(18) 0.0079(15) 0.0060(13) 0.0053(14)
C58 0.0239(15) 0.0331(16) 0.053(2) 0.0010(14) 0.0048(13) -0.0021(13)
C59 0.0252(15) 0.0495(19) 0.0403(17) 0.0110(15) 0.0093(13) 0.0039(14)
C60 0.0402(18) 0.0416(18) 0.0493(19) 0.0047(15) 0.0281(15) 0.0014(15)
C61 0.072(2) 0.0404(18) 0.0235(15) -0.0083(13) 0.0095(15) -0.0217(17)
C62 0.070(2) 0.0404(18) 0.0286(16) -0.0016(14) 0.0178(16) -0.0045(17)
C63 0.0265(16) 0.0467(19) 0.059(2) -0.0134(16) -0.0093(14) 0.0020(14)
C64 0.0237(15) 0.072(2) 0.0374(18) 0.0050(16) 0.0002(13) 0.0010(15)
C65 0.0273(16) 0.0387(18) 0.060(2) 0.0171(16) -0.0130(14) -0.0009(14)
C66 0.061(2) 0.047(2) 0.0293(17) 0.0049(14) 0.0061(15) -0.0128(17)
C67 0.0255(16) 0.079(3) 0.045(2) -0.0138(18) -0.0009(14) 0.0148(16)
C68 0.049(2) 0.0420(19) 0.073(3) -0.0017(18) 0.0349(19) -0.0016(16)
C69 0.0401(19) 0.044(2) 0.086(3) 0.0192(19) -0.0214(19) -0.0077(16)
C70 0.094(3) 0.048(2) 0.0341(19) 0.0000(16) -0.001(2) 0.014(2)
C71 0.119(4) 0.0261(18) 0.063(3) -0.0052(17) 0.033(3) 0.006(2)
C72 0.172(6) 0.047(2) 0.032(2) 0.0029(17) 0.045(3) 0.002(3)
C73 0.099(3) 0.0336(19) 0.051(2) -0.0077(17) 0.000(2) 0.006(2)
C74 0.096(3) 0.055(2) 0.040(2) -0.0091(18) 0.011(2) 0.010(2)
C75 0.127(4) 0.052(3) 0.049(3) 0.008(2) -0.004(3) -0.001(3)
C76 0.127(5) 0.055(3) 0.169(6) -0.021(3) 0.074(5) -0.001(3)

loop_
_atom_type_symbol
_atom_type_description
_atom_type_scat_dispersion_real
_atom_type_scat_dispersion_imag
_atom_type_scat_source
C C 0.0033 0.0016 'International Tables Vol C Tables 4.2.6.8 and 6.1.1.4'
Cl Cl 0.1484 0.1585 'International Tables Vol C Tables 4.2.6.8 and 6.1.1.4'
O O 0.0106 0.0060 'International Tables Vol C Tables 4.2.6.8 and 6.1.1.4'
H H 0.0000 0.0000 'International Tables Vol C Tables 4.2.6.8 and 6.1.1.4'

loop_
_geom_angle_atom_site_label_1
_geom_angle_atom_site_label_2
_geom_angle_atom_site_label_3
_geom_angle
_geom_angle_site_symmetry_1
_geom_angle_site_symmetry_3
C19 O8 C50 118.81(19) . .
C40 O3 C48 117.95(19) . .
C27 O7 C55 118.2(2) . .
C23 O5 C47 117.77(19) . .
C34 O9 C54 117.94(19) . .
C25 O1 C52 118.71(19) . .
C38 O2 C49 117.8(2) . .
C30 O10 C67 117.0(2) . .
C46 O6 C58 119.9(2) . .
C43 O4 C65 116.8(2) . .
C18 C12 C19 118.3(2) . .
C18 C12 C26 120.7(2) . .
C19 C12 C26 120.9(2) . .
C21 C13 C22 110.89(19) . .
C21 C13 H13A 109.5 . .
C22 C13 H13A 109.5 . .
C21 C13 H13B 109.5 . .
C22 C13 H13B 109.5 . .
H13A C13 H13B 108.0 . .
C43 C14 C24 117.9(2) . .
C43 C14 C41 121.7(2) . .
C24 C14 C41 120.3(2) . .
C27 C15 C33 121.4(2) . .
C27 C15 H15 119.3 . .
C33 C15 H15 119.3 . .
C19 C16 C21 121.3(2) . .
C19 C16 H16 119.3 . .
C21 C16 H16 119.3 . .
C37 C17 C43 121.9(2) . .
C37 C17 H17 119.1 . .
C43 C17 H17 119.0 . .
C12 C18 C25 121.1(2) . .
C12 C18 H18 119.4 . .
C25 C18 H18 119.4 . .
C16 C19 O8 123.7(2) . .
C16 C19 C12 120.4(2) . .
O8 C19 C12 115.9(2) . .
C29 C20 C30 117.8(2) . .
C29 C20 C39 121.7(2) . .
C30 C20 C39 120.6(2) . .
C25 C21 C16 118.2(2) . .
C25 C21 C13 122.4(2) . .
C16 C21 C13 119.3(2) . .
C36 C22 C34 118.3(2) . .
C36 C22 C13 120.3(2) . .
C34 C22 C13 121.3(2) . .
O5 C23 C28 124.0(2) . .
O5 C23 C33 116.1(2) . .
C28 C23 C33 119.9(2) . .
C46 C24 C14 121.6(2) . .
C46 C24 H24 119.2 . .
C14 C24 H24 119.2 . .
C21 C25 C18 120.6(2) . .
C21 C25 O1 115.7(2) . .
C18 C25 O1 123.6(2) . .
C12 C26 C33 111.84(19) . .
C12 C26 H26A 109.2 . .
C33 C26 H26A 109.2 . .
C12 C26 H26B 109.2 . .
C33 C26 H26B 109.2 . .
H26A C26 H26B 107.9 . .
C15 C27 C32 120.4(2) . .
C15 C27 O7 123.4(2) . .
C32 C27 O7 116.2(2) . .
C23 C28 C32 121.5(2) . .
C23 C28 H28 119.3 . .
C32 C28 H28 119.3 . .
C40 C29 C20 121.6(2) . .
C40 C29 H29 119.2 . .
C20 C29 H29 119.2 . .
C35 C30 O10 122.4(2) . .
C35 C30 C20 120.8(2) . .
O10 C30 C20 116.8(2) . .
C44 C31 C38 117.8(2) . .
C44 C31 C39 121.4(2) . .
C38 C31 C39 120.8(2) . .
C27 C32 C28 118.2(2) . .
C27 C32 C41 121.3(2) . .
C28 C32 C41 120.5(2) . .
C15 C33 C23 118.5(2) . .
C15 C33 C26 120.6(2) . .
C23 C33 C26 120.9(2) . .
O9 C34 C44 124.2(2) . .
O9 C34 C22 115.7(2) . .
C44 C34 C22 120.0(2) . .
C30 C35 C42 121.4(2) . .
C30 C35 H35 119.3 . .
C42 C35 H35 119.3 . .
C22 C36 C38 121.4(2) . .
C22 C36 H36 119.3 . .
C38 C36 H36 119.3 . .
C17 C37 C46 118.1(2) . .
C17 C37 C45 121.0(2) . .
C46 C37 C45 120.9(2) . .
O2 C38 C36 123.6(2) . .
O2 C38 C31 115.7(2) . .
C36 C38 C31 120.7(2) . .
C20 C39 C31 113.9(2) . .
C20 C39 H39A 108.8 . .
C31 C39 H39A 108.8 . .
C20 C39 H39B 108.8 . .
C31 C39 H39B 108.8 . .
H39A C39 H39B 107.7 . .
O3 C40 C29 124.6(2) . .
O3 C40 C42 115.4(2) . .
C29 C40 C42 120.0(2) . .
C14 C41 C32 112.6(2) . .
C14 C41 H41A 109.1 . .
C32 C41 H41A 109.1 . .
C14 C41 H41B 109.1 . .
C32 C41 H41B 109.1 . .
H41A C41 H41B 107.8 . .
C35 C42 C40 118.3(2) . .
C35 C42 C45 119.9(2) . .
C40 C42 C45 121.7(2) . .
O4 C43 C14 117.1(2) . .
O4 C43 C17 122.8(2) . .
C14 C43 C17 120.2(2) . .
C31 C44 C34 121.7(2) . .
C31 C44 H44 119.2 . .
C34 C44 H44 119.2 . .
C37 C45 C42 110.3(2) . .
C37 C45 H45A 109.6 . .
C42 C45 H45A 109.6 . .
C37 C45 H45B 109.6 . .
C42 C45 H45B 109.6 . .
H45A C45 H45B 108.1 . .
O6 C46 C24 124.0(2) . .
O6 C46 C37 115.8(2) . .
C24 C46 C37 120.2(2) . .
O5 C47 C56 107.0(2) . .
O5 C47 H47A 110.3 . .
C56 C47 H47A 110.3 . .
O5 C47 H47B 110.3 . .
C56 C47 H47B 110.3 . .
H47A C47 H47B 108.6 . .
O3 C48 C51 106.1(2) . .
O3 C48 H48A 110.5 . .
C51 C48 H48A 110.5 . .
O3 C48 H48B 110.5 . .
C51 C48 H48B 110.5 . .
H48A C48 H48B 108.7 . .
O2 C49 C57 106.4(2) . .
O2 C49 H49A 110.5 . .
C57 C49 H49A 110.5 . .
O2 C49 H49B 110.5 . .
C57 C49 H49B 110.5 . .
H49A C49 H49B 108.6 . .
O8 C50 C63 111.9(2) . .
O8 C50 H50A 109.2 . .
C63 C50 H50A 109.2 . .
O8 C50 H50B 109.2 . .
C63 C50 H50B 109.2 . .
H50A C50 H50B 107.9 . .
C48 C51 H51A 109.5 . .
C48 C51 H51B 109.5 . .
H51A C51 H51B 109.5 . .
C48 C51 H51C 109.5 . .
H51A C51 H51C 109.5 . .
H51B C51 H51C 109.5 . .
O1 C52 C60 112.1(2) . .
O1 C52 H52A 109.2 . .
C60 C52 H52A 109.2 . .
O1 C52 H52B 109.2 . .
C60 C52 H52B 109.2 . .
H52A C52 H52B 107.9 . .
C54 C53 H53A 109.5 . .
C54 C53 H53B 109.5 . .
H53A C53 H53B 109.5 . .
C54 C53 H53C 109.5 . .
H53A C53 H53C 109.5 . .
H53B C53 H53C 109.5 . .
O9 C54 C53 107.4(2) . .
O9 C54 H54A 110.2 . .
C53 C54 H54A 110.2 . .
O9 C54 H54B 110.2 . .
C53 C54 H54B 110.2 . .
H54A C54 H54B 108.5 . .
O7 C55 C59 107.8(2) . .
O7 C55 H55A 110.1 . .
C59 C55 H55A 110.1 . .
O7 C55 H55B 110.1 . .
C59 C55 H55B 110.1 . .
H55A C55 H55B 108.5 . .
C47 C56 H56A 109.5 . .
C47 C56 H56B 109.5 . .
H56A C56 H56B 109.5 . .
C47 C56 H56C 109.5 . .
H56A C56 H56C 109.5 . .
H56B C56 H56C 109.5 . .
C49 C57 H57A 109.5 . .
C49 C57 H57B 109.5 . .
H57A C57 H57B 109.5 . .
C49 C57 H57C 109.5 . .
H57A C57 H57C 109.5 . .
H57B C57 H57C 109.5 . .
O6 C58 C68 112.5(3) . .
O6 C58 H58A 109.1 . .
C68 C58 H58A 109.1 . .
O6 C58 H58B 109.1 . .
C68 C58 H58B 109.1 . .
H58A C58 H58B 107.8 . .
C55 C59 H59A 109.5 . .
C55 C59 H59B 109.5 . .
H59A C59 H59B 109.5 . .
C55 C59 H59C 109.5 . .
H59A C59 H59C 109.5 . .
H59B C59 H59C 109.5 . .
C52 C60 H60A 109.5 . .
C52 C60 H60B 109.5 . .
H60A C60 H60B 109.5 . .
C52 C60 H60C 109.5 . .
H60A C60 H60C 109.5 . .
H60B C60 H60C 109.5 . .
C62 C61 C66 121.0(3) . 3_665
C62 C61 H61 119.5 . .
C66 C61 H61 119.5 3_665 .
C61 C62 C66 120.2(3) . .
C61 C62 H62 119.9 . .
C66 C62 H62 119.9 . .
C50 C63 H63A 109.5 . .
C50 C63 H63B 109.5 . .
H63A C63 H63B 109.5 . .
C50 C63 H63C 109.5 . .
H63A C63 H63C 109.5 . .
H63B C63 H63C 109.5 . .
C67 C64 H64A 109.5 . .
C67 C64 H64B 109.5 . .
H64A C64 H64B 109.5 . .
C67 C64 H64C 109.5 . .
H64A C64 H64C 109.5 . .
H64B C64 H64C 109.5 . .
O4 C65 C69 108.9(3) . .
O4 C65 H65A 109.9 . .
C69 C65 H65A 109.9 . .
O4 C65 H65B 109.9 . .
C69 C65 H65B 109.9 . .
H65A C65 H65B 108.3 . .
C62 C66 C61 118.7(3) . 3_665
C62 C66 Cl2 121.4(3) . .
C61 C66 Cl2 119.9(3) 3_665 .
O10 C67 C64 108.5(3) . .
O10 C67 H67A 110.0 . .
C64 C67 H67A 110.0 . .
O10 C67 H67B 110.0 . .
C64 C67 H67B 110.0 . .
H67A C67 H67B 108.4 . .
C58 C68 H68A 109.5 . .
C58 C68 H68B 109.5 . .
H68A C68 H68B 109.5 . .
C58 C68 H68C 109.5 . .
H68A C68 H68C 109.5 . .
H68B C68 H68C 109.5 . .
C65 C69 H69A 109.5 . .
C65 C69 H69B 109.5 . .
H69A C69 H69B 109.5 . .
C65 C69 H69C 109.5 . .
H69A C69 H69C 109.5 . .
H69B C69 H69C 109.5 . .
C74 C70 C71 121.0(4) . .
C74 C70 H70 119.5 . .
C71 C70 H70 119.5 . .
C70 C71 C72 116.0(5) . .
C70 C71 C76 120.2(5) . .
C72 C71 C76 123.7(5) . .
C75 C72 C71 120.4(4) . .
C75 C72 H72 119.8 . .
C71 C72 H72 119.8 . .
C75 C73 C74 119.6(5) . .
C75 C73 Cl1 119.1(4) . .
C74 C73 Cl1 121.2(4) . .
C73 C74 C70 121.9(4) . .
C73 C74 H74 119.0 . .
C70 C74 H74 119.0 . .
C73 C75 C72 121.0(4) . .
C73 C75 H75 119.5 . .
C72 C75 H75 119.5 . .
C71 C76 H76A 109.5 . .
C71 C76 H76B 109.5 . .
H76A C76 H76B 109.5 . .
C71 C76 H76C 109.5 . .
H76A C76 H76C 109.5 . .
H76B C76 H76C 109.5 . .

loop_
_geom_bond_atom_site_label_1
_geom_bond_atom_site_label_2
_geom_bond_distance
_geom_bond_site_symmetry_2
Cl1 C73 1.756(5) .
O8 C19 1.383(3) .
O8 C50 1.433(3) .
O3 C40 1.374(3) .
O3 C48 1.430(3) .
O7 C27 1.391(3) .
O7 C55 1.413(3) .
O5 C23 1.380(3) .
O5 C47 1.427(3) .
O9 C34 1.383(3) .
O9 C54 1.422(3) .
O1 C25 1.397(3) .
O1 C52 1.430(3) .
O2 C38 1.379(3) .
O2 C49 1.417(3) .
Cl2 C66 1.629(4) .
O10 C30 1.386(3) .
O10 C67 1.409(4) .
O6 C46 1.380(3) .
O6 C58 1.429(3) .
O4 C43 1.376(3) .
O4 C65 1.424(3) .
C12 C18 1.389(3) .
C12 C19 1.395(3) .
C12 C26 1.515(3) .
C13 C21 1.510(3) .
C13 C22 1.520(3) .
C13 H13A 0.9700 .
C13 H13B 0.9700 .
C14 C43 1.389(4) .
C14 C24 1.400(4) .
C14 C41 1.511(3) .
C15 C27 1.386(3) .
C15 C33 1.390(3) .
C15 H15 0.9300 .
C16 C19 1.382(3) .
C16 C21 1.397(3) .
C16 H16 0.9300 .
C17 C37 1.382(4) .
C17 C43 1.394(4) .
C17 H17 0.9300 .
C18 C25 1.391(4) .
C18 H18 0.9300 .
C20 C29 1.394(3) .
C20 C30 1.399(3) .
C20 C39 1.510(3) .
C21 C25 1.386(3) .
C22 C36 1.383(4) .
C22 C34 1.401(3) .
C23 C28 1.392(3) .
C23 C33 1.394(3) .
C24 C46 1.385(4) .
C24 H24 0.9300 .
C26 C33 1.523(3) .
C26 H26A 0.9700 .
C26 H26B 0.9700 .
C27 C32 1.389(3) .
C28 C32 1.392(3) .
C28 H28 0.9300 .
C29 C40 1.393(4) .
C29 H29 0.9300 .
C30 C35 1.385(4) .
C31 C44 1.389(3) .
C31 C38 1.395(3) .
C31 C39 1.513(3) .
C32 C41 1.524(3) .
C34 C44 1.390(3) .
C35 C42 1.388(4) .
C35 H35 0.9300 .
C36 C38 1.388(4) .
C36 H36 0.9300 .
C37 C46 1.398(4) .
C37 C45 1.515(4) .
C39 H39A 0.9700 .
C39 H39B 0.9700 .
C40 C42 1.400(3) .
C41 H41A 0.9700 .
C41 H41B 0.9700 .
C42 C45 1.519(3) .
C44 H44 0.9300 .
C45 H45A 0.9700 .
C45 H45B 0.9700 .
C47 C56 1.501(4) .
C47 H47A 0.9700 .
C47 H47B 0.9700 .
C48 C51 1.513(4) .
C48 H48A 0.9700 .
C48 H48B 0.9700 .
C49 C57 1.500(4) .
C49 H49A 0.9700 .
C49 H49B 0.9700 .
C50 C63 1.506(4) .
C50 H50A 0.9700 .
C50 H50B 0.9700 .
C51 H51A 0.9600 .
C51 H51B 0.9600 .
C51 H51C 0.9600 .
C52 C60 1.505(4) .
C52 H52A 0.9700 .
C52 H52B 0.9700 .
C53 C54 1.504(4) .
C53 H53A 0.9600 .
C53 H53B 0.9600 .
C53 H53C 0.9600 .
C54 H54A 0.9700 .
C54 H54B 0.9700 .
C55 C59 1.510(4) .
C55 H55A 0.9700 .
C55 H55B 0.9700 .
C56 H56A 0.9600 .
C56 H56B 0.9600 .
C56 H56C 0.9600 .
C57 H57A 0.9600 .
C57 H57B 0.9600 .
C57 H57C 0.9600 .
C58 C68 1.484(5) .
C58 H58A 0.9700 .
C58 H58B 0.9700 .
C59 H59A 0.9600 .
C59 H59B 0.9600 .
C59 H59C 0.9600 .
C60 H60A 0.9600 .
C60 H60B 0.9600 .
C60 H60C 0.9600 .
C61 C62 1.377(5) .
C61 C66 1.383(5) 3_665
C61 H61 0.9300 .
C62 C66 1.379(5) .
C62 H62 0.9300 .
C63 H63A 0.9600 .
C63 H63B 0.9600 .
C63 H63C 0.9600 .
C64 C67 1.486(4) .
C64 H64A 0.9600 .
C64 H64B 0.9600 .
C64 H64C 0.9600 .
C65 C69 1.485(5) .
C65 H65A 0.9700 .
C65 H65B 0.9700 .
C66 C61 1.383(5) 3_665
C67 H67A 0.9700 .
C67 H67B 0.9700 .
C68 H68A 0.9600 .
C68 H68B 0.9600 .
C68 H68C 0.9600 .
C69 H69A 0.9600 .
C69 H69B 0.9600 .
C69 H69C 0.9600 .
C70 C74 1.383(6) .
C70 C71 1.385(6) .
C70 H70 0.9300 .
C71 C72 1.426(7) .
C71 C76 1.493(7) .
C72 C75 1.395(7) .
C72 H72 0.9300 .
C73 C75 1.338(6) .
C73 C74 1.349(6) .
C74 H74 0.9300 .
C75 H75 0.9300 .
C76 H76A 0.9600 .
C76 H76B 0.9600 .
C76 H76C 0.9600 .
